data_2017335
loop_
_publ_author_name
'Bauer, Jurica'
'Mili\'c, Dalibor'
'Modri\'c, Marina'

_publ_section_title
;
 Three quinolone compounds featuring O&#x00B7;&#x00B7;&#x00B7;I halogen
 bonding
;
_journal_coeditor_code GA3130
_journal_issue 10
_journal_name_full 'Acta Crystallographica Section C'
_journal_page_first o512
_journal_page_last o516
_journal_paper_doi 10.1107/S0108270109036361
_journal_volume 65
_journal_year 2009
_chemical_formula_iupac 'C14 H15 I N2 O3'
_chemical_formula_moiety 'C14 H15 I N2 O3'
_chemical_formula_sum 'C14 H15 I N2 O3'
_chemical_formula_weight 386.18
_chemical_name_systematic
;
Ethyl 1-(dimethylamino)-6-iodo-4-oxo-1,4-dihydroquinoline-3-carboxylate
;
_space_group_IT_number 14
_symmetry_cell_setting monoclinic
_symmetry_space_group_name_Hall '-P 2ybc'
_symmetry_space_group_name_H-M 'P 1 21/c 1'
_atom_sites_solution_hydrogens difmap
_atom_sites_solution_primary direct
_atom_sites_solution_secondary difmap
_audit_creation_method SHELXL97
_cell_angle_alpha 90.00
_cell_angle_beta 108.436(3)
_cell_angle_gamma 90.00
_cell_formula_units_Z 4
_cell_length_a 10.8437(3)
_cell_length_b 9.9660(2)
_cell_length_c 14.4482(4)
_cell_measurement_reflns_used 8549
_cell_measurement_temperature 295(2)
_cell_measurement_theta_max 32.6540
_cell_measurement_theta_min 3.9497
_cell_volume 1481.26(7)
_computing_cell_refinement 'CrysAlis RED (Oxford Diffraction, 2007)'
_computing_data_collection 'CrysAlis CCD (Oxford Diffraction, 2007)'
_computing_data_reduction 'CrysAlis RED (Oxford Diffraction, 2007)'
_computing_molecular_graphics
;
ORTEP-3 (Farrugia, 1997) and Mercury (Macrae <i>et al.</i>,
2006)
;
_computing_publication_material 'PLATON (Spek, 2009)'
_computing_structure_refinement
;
SHELXL97 (Sheldrick, 2008) integrated in WinGX (Farrugia, 1999)
;
_computing_structure_solution
;
SHELXS97 (Sheldrick, 2008) integrated in WinGX (Farrugia, 1999)
;
_diffrn_ambient_temperature 295(2)
_diffrn_detector_area_resol_mean 16.3426
_diffrn_measured_fraction_theta_full 0.989
_diffrn_measured_fraction_theta_max 0.989
_diffrn_measurement_device_type 'Oxford Diffraction Xcalibur CCD'
_diffrn_measurement_method \w
_diffrn_radiation_monochromator graphite
_diffrn_radiation_source 'Enhance (Mo) X-ray Source'
_diffrn_radiation_type MoK\a
_diffrn_radiation_wavelength 0.71073
_diffrn_reflns_av_R_equivalents 0.0146
_diffrn_reflns_av_sigmaI/netI 0.0175
_diffrn_reflns_limit_h_max 14
_diffrn_reflns_limit_h_min -15
_diffrn_reflns_limit_k_max 14
_diffrn_reflns_limit_k_min -14
_diffrn_reflns_limit_l_max 20
_diffrn_reflns_limit_l_min -20
_diffrn_reflns_number 13165
_diffrn_reflns_theta_full 30.00
_diffrn_reflns_theta_max 30.00
_diffrn_reflns_theta_min 3.96
_exptl_absorpt_coefficient_mu 2.170
_exptl_absorpt_correction_T_max 0.722
_exptl_absorpt_correction_T_min 0.296
_exptl_absorpt_correction_type multi-scan
_exptl_absorpt_process_details 'CrysAlis RED (Oxford Diffraction, 2007)'
_exptl_crystal_colour colourless
_exptl_crystal_density_diffrn 1.732
_exptl_crystal_density_method 'not measured'
_exptl_crystal_description plate
_exptl_crystal_F_000 760
_exptl_crystal_size_max 0.60
_exptl_crystal_size_mid 0.50
_exptl_crystal_size_min 0.15
_refine_diff_density_max 1.079
_refine_diff_density_min -0.848
_refine_ls_extinction_method none
_refine_ls_goodness_of_fit_ref 1.085
_refine_ls_hydrogen_treatment constr
_refine_ls_matrix_type full
_refine_ls_number_parameters 184
_refine_ls_number_reflns 4265
_refine_ls_number_restraints 0
_refine_ls_restrained_S_all 1.085
_refine_ls_R_factor_all 0.0418
_refine_ls_R_factor_gt 0.0304
_refine_ls_shift/su_max 0.000
_refine_ls_shift/su_mean 0.000
_refine_ls_structure_factor_coef Fsqd
_refine_ls_weighting_details 'calc w = 1/[\s^2^(Fo^2^)+(0.0368P)^2^+0.8397P] where P=(Fo^2^+2Fc^2^)/3'
_refine_ls_weighting_scheme calc
_refine_ls_wR_factor_gt 0.0752
_refine_ls_wR_factor_ref 0.0785
_reflns_number_gt 3414
_reflns_number_total 4265
_reflns_threshold_expression I>2\s(I)
_cod_data_source_file ga3130.cif
_cod_data_source_block III
_cod_original_sg_symbol_H-M P21/c
_cod_database_code 2017335
_cod_database_fobs_code 2017335

loop_
_symmetry_equiv_pos_as_xyz
'x, y, z'
'-x, y+1/2, -z+1/2'
'-x, -y, -z'
'x, -y-1/2, z-1/2'

loop_
_atom_site_type_symbol
_atom_site_label
_atom_site_fract_x
_atom_site_fract_y
_atom_site_fract_z
_atom_site_U_iso_or_equiv
_atom_site_adp_type
_atom_site_calc_flag
_atom_site_refinement_flags
_atom_site_occupancy
_atom_site_disorder_assembly
_atom_site_disorder_group
C C2 1.1119(2) 0.0898(2) 0.40704(16) 0.0307(4) Uani d . 1 . .
H H2 1.1969 0.0582 0.4285 0.037 Uiso calc R 1 . .
C C3 1.0132(2) -0.0029(2) 0.38503(15) 0.0295(4) Uani d . 1 . .
C C4 0.8792(2) 0.0423(2) 0.35534(16) 0.0305(4) Uani d . 1 . .
C C5 0.7382(2) 0.2417(2) 0.30366(16) 0.0331(4) Uani d . 1 . .
H H5 0.6668 0.1845 0.2883 0.040 Uiso calc R 1 . .
C C6 0.7196(2) 0.3776(2) 0.28923(17) 0.0345(5) Uani d . 1 . .
C C7 0.8258(2) 0.4644(2) 0.31387(18) 0.0365(5) Uani d . 1 . .
H H7 0.8124 0.5563 0.3050 0.044 Uiso calc R 1 . .
C C8 0.9498(2) 0.4153(2) 0.35117(18) 0.0361(5) Uani d . 1 . .
H H8 1.0204 0.4736 0.3678 0.043 Uiso calc R 1 . .
C C9 0.9694(2) 0.2768(2) 0.36405(15) 0.0295(4) Uani d . 1 . .
C C10 0.8634(2) 0.1891(2) 0.34122(15) 0.0282(4) Uani d . 1 . .
C C11 1.0467(2) -0.1473(2) 0.39283(16) 0.0329(4) Uani d . 1 . .
C C12 1.2203(2) -0.3041(2) 0.43850(19) 0.0402(5) Uani d . 1 . .
H H12A 1.1907 -0.3495 0.3760 0.048 Uiso calc R 1 . .
H H12B 1.1870 -0.3518 0.4841 0.048 Uiso calc R 1 . .
C C13 1.3662(3) -0.2995(3) 0.4757(3) 0.0575(7) Uani d . 1 . .
H H13A 1.3978 -0.2522 0.4299 0.086 Uiso calc R 1 . .
H H13B 1.4000 -0.3893 0.4835 0.086 Uiso calc R 1 . .
H H13C 1.3941 -0.2542 0.5375 0.086 Uiso calc R 1 . .
C C14 1.2791(3) 0.2989(3) 0.3616(2) 0.0544(7) Uani d . 1 . .
H H14A 1.3184 0.2116 0.3702 0.082 Uiso calc R 1 . .
H H14B 1.3457 0.3663 0.3767 0.082 Uiso calc R 1 . .
H H14C 1.2248 0.3092 0.2951 0.082 Uiso calc R 1 . .
C C15 1.2772(3) 0.2952(3) 0.5288(2) 0.0557(7) Uani d . 1 . .
H H15A 1.2202 0.2859 0.5674 0.084 Uiso calc R 1 . .
H H15B 1.3325 0.3717 0.5509 0.084 Uiso calc R 1 . .
H H15C 1.3296 0.2159 0.5352 0.084 Uiso calc R 1 . .
I I1 0.528239(16) 0.448973(19) 0.232078(13) 0.04868(7) Uani d . 1 . .
N N1 1.09375(17) 0.22254(19) 0.39966(14) 0.0320(4) Uani d . 1 . .
N N2 1.20033(18) 0.3137(2) 0.42655(15) 0.0370(4) Uani d . 1 . .
O O1 0.78397(17) -0.03142(17) 0.34317(16) 0.0456(4) Uani d . 1 . .
O O2 0.97176(18) -0.23885(18) 0.36945(17) 0.0563(5) Uani d . 1 . .
O O3 1.17598(16) -0.16656(17) 0.42855(14) 0.0424(4) Uani d . 1 . .

loop_
_atom_site_aniso_label
_atom_site_aniso_U_11
_atom_site_aniso_U_22
_atom_site_aniso_U_33
_atom_site_aniso_U_12
_atom_site_aniso_U_13
_atom_site_aniso_U_23
C2 0.0228(9) 0.0320(10) 0.0359(11) -0.0017(8) 0.0072(8) 0.0015(8)
C3 0.0271(10) 0.0270(9) 0.0331(10) -0.0021(8) 0.0077(8) 0.0000(8)
C4 0.0275(10) 0.0294(10) 0.0334(10) -0.0035(8) 0.0080(8) -0.0038(8)
C5 0.0256(10) 0.0350(11) 0.0374(11) -0.0035(8) 0.0080(8) -0.0032(9)
C6 0.0279(10) 0.0355(11) 0.0378(11) 0.0028(9) 0.0074(9) 0.0000(9)
C7 0.0334(11) 0.0316(11) 0.0439(12) 0.0013(9) 0.0114(10) 0.0019(9)
C8 0.0302(11) 0.0303(10) 0.0459(12) -0.0048(8) 0.0094(10) 0.0009(9)
C9 0.0247(9) 0.0309(10) 0.0326(10) -0.0022(8) 0.0087(8) 0.0000(8)
C10 0.0253(9) 0.0283(9) 0.0307(9) -0.0026(8) 0.0084(8) -0.0011(8)
C11 0.0316(11) 0.0310(10) 0.0357(11) -0.0021(9) 0.0102(9) 0.0013(9)
C12 0.0393(12) 0.0324(11) 0.0491(13) 0.0062(9) 0.0142(11) 0.0067(10)
C13 0.0382(14) 0.0560(17) 0.077(2) 0.0130(13) 0.0162(14) 0.0142(15)
C14 0.0432(14) 0.0696(19) 0.0528(15) -0.0188(14) 0.0187(13) 0.0054(14)
C15 0.0477(15) 0.074(2) 0.0442(14) -0.0267(15) 0.0120(12) -0.0126(13)
I1 0.03235(9) 0.04715(11) 0.06022(12) 0.01026(7) 0.00564(7) 0.00032(8)
N1 0.0227(8) 0.0298(9) 0.0420(10) -0.0054(7) 0.0079(7) -0.0005(7)
N2 0.0228(8) 0.0344(10) 0.0510(11) -0.0079(7) 0.0077(8) -0.0011(8)
O1 0.0257(8) 0.0353(9) 0.0721(12) -0.0072(7) 0.0101(8) -0.0016(8)
O2 0.0355(9) 0.0306(9) 0.0947(15) -0.0049(7) 0.0088(10) -0.0007(9)
O3 0.0308(8) 0.0300(8) 0.0610(10) 0.0014(7) 0.0067(8) 0.0031(7)

loop_
_atom_type_symbol
_atom_type_description
_atom_type_scat_dispersion_real
_atom_type_scat_dispersion_imag
_atom_type_scat_source
C C 0.0033 0.0016 'International Tables Vol C Tables 4.2.6.8 and 6.1.1.4'
H H 0.0000 0.0000 'International Tables Vol C Tables 4.2.6.8 and 6.1.1.4'
I I -0.4742 1.8119 'International Tables Vol C Tables 4.2.6.8 and 6.1.1.4'
N N 0.0061 0.0033 'International Tables Vol C Tables 4.2.6.8 and 6.1.1.4'
O O 0.0106 0.0060 'International Tables Vol C Tables 4.2.6.8 and 6.1.1.4'

loop_
_geom_angle_atom_site_label_1
_geom_angle_atom_site_label_2
_geom_angle_atom_site_label_3
_geom_angle_site_symmetry_1
_geom_angle_site_symmetry_3
_geom_angle
_geom_angle_publ_flag
N1 C2 C3 . . 124.3(2) ?
N1 C2 H2 . . 117.8 ?
C3 C2 H2 . . 117.8 ?
C2 C3 C4 . . 119.6(2) ?
C2 C3 C11 . . 118.9(2) ?
C4 C3 C11 . . 121.53(19) ?
O1 C4 C3 . . 124.9(2) ?
O1 C4 C10 . . 120.9(2) ?
C3 C4 C10 . . 114.13(18) ?
C6 C5 C10 . . 120.5(2) ?
C6 C5 H5 . . 119.7 ?
C10 C5 H5 . . 119.7 ?
C5 C6 C7 . . 120.2(2) ?
C5 C6 I1 . . 118.21(17) ?
C7 C6 I1 . . 121.62(17) ?
C8 C7 C6 . . 120.5(2) ?
C8 C7 H7 . . 119.8 ?
C6 C7 H7 . . 119.8 ?
C7 C8 C9 . . 119.5(2) ?
C7 C8 H8 . . 120.2 ?
C9 C8 H8 . . 120.2 ?
N1 C9 C10 . . 118.22(19) ?
N1 C9 C8 . . 121.36(19) ?
C10 C9 C8 . . 120.4(2) ?
C5 C10 C9 . . 118.88(19) ?
C5 C10 C4 . . 118.77(19) ?
C9 C10 C4 . . 122.36(19) ?
O2 C11 O3 . . 122.1(2) ?
O2 C11 C3 . . 126.2(2) ?
O3 C11 C3 . . 111.61(19) ?
O3 C12 C13 . . 106.7(2) ?
O3 C12 H12A . . 110.4 ?
C13 C12 H12A . . 110.4 ?
O3 C12 H12B . . 110.4 ?
C13 C12 H12B . . 110.4 ?
H12A C12 H12B . . 108.6 ?
C12 C13 H13A . . 109.5 ?
C12 C13 H13B . . 109.5 ?
H13A C13 H13B . . 109.5 ?
C12 C13 H13C . . 109.5 ?
H13A C13 H13C . . 109.5 ?
H13B C13 H13C . . 109.5 ?
N2 C14 H14A . . 109.5 ?
N2 C14 H14B . . 109.5 ?
H14A C14 H14B . . 109.5 ?
N2 C14 H14C . . 109.5 ?
H14A C14 H14C . . 109.5 ?
H14B C14 H14C . . 109.5 ?
N2 C15 H15A . . 109.5 ?
N2 C15 H15B . . 109.5 ?
H15A C15 H15B . . 109.5 ?
N2 C15 H15C . . 109.5 ?
H15A C15 H15C . . 109.5 ?
H15B C15 H15C . . 109.5 ?
C2 N1 C9 . . 120.96(18) ?
C2 N1 N2 . . 121.57(18) ?
C9 N1 N2 . . 117.46(17) ?
N1 N2 C15 . . 110.49(19) ?
N1 N2 C14 . . 110.4(2) ?
C15 N2 C14 . . 112.0(2) ?
C11 O3 C12 . . 116.54(18) ?

loop_
_geom_bond_atom_site_label_1
_geom_bond_atom_site_label_2
_geom_bond_site_symmetry_2
_geom_bond_distance
_geom_bond_publ_flag
C2 N1 . 1.337(3) ?
C2 C3 . 1.372(3) ?
C2 H2 . 0.9300 ?
C3 C4 . 1.451(3) ?
C3 C11 . 1.480(3) ?
C4 O1 . 1.233(3) ?
C4 C10 . 1.480(3) ?
C5 C6 . 1.376(3) ?
C5 C10 . 1.395(3) ?
C5 H5 . 0.9300 ?
C6 C7 . 1.394(3) ?
C6 I1 . 2.100(2) ?
C7 C8 . 1.372(3) ?
C7 H7 . 0.9300 ?
C8 C9 . 1.400(3) ?
C8 H8 . 0.9300 ?
C9 N1 . 1.391(3) ?
C9 C10 . 1.398(3) ?
C11 O2 . 1.197(3) ?
C11 O3 . 1.346(3) ?
C12 O3 . 1.444(3) ?
C12 C13 . 1.502(4) ?
C12 H12A . 0.9700 ?
C12 H12B . 0.9700 ?
C13 H13A . 0.9600 ?
C13 H13B . 0.9600 ?
C13 H13C . 0.9600 ?
C14 N2 . 1.463(3) ?
C14 H14A . 0.9600 ?
C14 H14B . 0.9600 ?
C14 H14C . 0.9600 ?
C15 N2 . 1.460(3) ?
C15 H15A . 0.9600 ?
C15 H15B . 0.9600 ?
C15 H15C . 0.9600 ?
N1 N2 . 1.424(2) ?

loop_
_geom_torsion_atom_site_label_1
_geom_torsion_atom_site_label_2
_geom_torsion_atom_site_label_3
_geom_torsion_atom_site_label_4
_geom_torsion_site_symmetry_1
_geom_torsion_site_symmetry_2
_geom_torsion_site_symmetry_3
_geom_torsion_site_symmetry_4
_geom_torsion
_geom_torsion_publ_flag
N1 C2 C3 C4 . . . . -2.6(3) ?
N1 C2 C3 C11 . . . . 177.7(2) ?
C2 C3 C4 O1 . . . . -172.6(2) ?
C11 C3 C4 O1 . . . . 7.1(3) ?
C2 C3 C4 C10 . . . . 6.6(3) ?
C11 C3 C4 C10 . . . . -173.73(19) ?
C10 C5 C6 C7 . . . . -1.2(3) ?
C10 C5 C6 I1 . . . . 179.83(15) ?
C5 C6 C7 C8 . . . . 1.1(4) ?
I1 C6 C7 C8 . . . . 179.95(18) ?
C6 C7 C8 C9 . . . . 0.3(4) ?
C7 C8 C9 N1 . . . . 178.6(2) ?
C7 C8 C9 C10 . . . . -1.4(3) ?
C6 C5 C10 C9 . . . . 0.1(3) ?
C6 C5 C10 C4 . . . . -179.8(2) ?
N1 C9 C10 C5 . . . . -178.77(19) ?
C8 C9 C10 C5 . . . . 1.2(3) ?
N1 C9 C10 C4 . . . . 1.2(3) ?
C8 C9 C10 C4 . . . . -178.8(2) ?
O1 C4 C10 C5 . . . . -6.9(3) ?
C3 C4 C10 C5 . . . . 173.91(19) ?
O1 C4 C10 C9 . . . . 173.2(2) ?
C3 C4 C10 C9 . . . . -6.0(3) ?
C2 C3 C11 O2 . . . . -174.3(2) ?
C4 C3 C11 O2 . . . . 6.1(4) ?
C2 C3 C11 O3 . . . . 4.4(3) ?
C4 C3 C11 O3 . . . . -175.26(19) ?
C3 C2 N1 C9 . . . . -2.8(3) ?
C3 C2 N1 N2 . . . . 178.0(2) ?
C10 C9 N1 C2 . . . . 3.5(3) ?
C8 C9 N1 C2 . . . . -176.5(2) ?
C10 C9 N1 N2 . . . . -177.33(18) ?
C8 C9 N1 N2 . . . . 2.7(3) ?
C2 N1 N2 C15 . . . . -59.0(3) ?
C9 N1 N2 C15 . . . . 121.8(2) ?
C2 N1 N2 C14 . . . . 65.4(3) ?
C9 N1 N2 C14 . . . . -113.8(2) ?
O2 C11 O3 C12 . . . . -0.7(3) ?
C3 C11 O3 C12 . . . . -179.40(19) ?
C13 C12 O3 C11 . . . . 177.9(2) ?

loop_
_cod_related_entry_id
_cod_related_entry_database
_cod_related_entry_code
1 ChemSpider 30654190
